data_2100037
loop_
_publ_author_name
'Richard E. Marsh'

_publ_section_title
;
 Space group <i>P</i>1: an update
;
_journal_issue 3
_journal_name_full 'Acta Crystallographica Section B'
_journal_page_first 359
_journal_page_last 359
_journal_paper_doi 10.1107/S0108768105009651
_journal_volume 61
_journal_year 2005
_chemical_formula_moiety 'C12 H14 N2, Sb2 Cl8'
_chemical_formula_sum 'C12 H14 Cl8 N2 Sb2'
_space_group_crystal_system triclinic
_space_group_IT_number 2
_space_group_name_Hall '-P 1'
_space_group_name_H-M_alt 'P -1'
_audit_creation_method CRYM
_cell_angle_alpha 66.77
_cell_angle_beta 89.30
_cell_angle_gamma 78.68
_cell_formula_units_Z 1
_cell_length_a 5.7068
_cell_length_b 9.3857
_cell_length_c 11.7427
_cell_volume 565.246
_cod_data_source_file bk0148.cif
_cod_data_source_block GIXWAL
_cod_depositor_comments
;
 Updating space group information and adding the symmetry operation list.

 Antanas Vaitkus,
 2018-06-14

  Added moiety chemical formula and Z value from Marsh (2005) paper.
  The summary chemical formula is calculated from moiety formula using
  AdHocParser
  (svn://www.crystallography.net/cod-tools/trunk/Formulae/AdHocParser.yp,
  revision 1441.)

  Andrius Merkys
  2013-11-11
;
_cod_original_sg_symbol_H-M P-1
_cod_original_formula_sum 'not given'
_cod_database_code 2100037

loop_
_space_group_symop_id
_space_group_symop_operation_xyz
1 x,y,z
2 -x,-y,-z

loop_
_atom_site_label
_atom_site_fract_x
_atom_site_fract_y
_atom_site_fract_z
_atom_site_type_symbol
Sb1 0.48241 0.40732 0.19071 Sb
Cl1 0.55015 0.13585 0.35270 Cl
Cl2 0.43750 0.52080 0.34860 Cl
Cl3 0.90155 0.40075 0.19470 Cl
Cl4 0.55665 0.28555 0.00490 Cl
N1 -0.00945 -0.16530 0.32515 N
C1 0.11285 -0.05480 0.27000 C
H1 0.19620 -0.02085 0.31770 H
C2 0.11985 0.01135 0.14330 C
H2 0.20790 0.08905 0.10780 H
C3 -0.00280 -0.03530 0.06870 C
C4 -0.12835 -0.15165 0.12860 C
H3 -0.21320 -0.18925 0.08370 H
C5 -0.12635 -0.21265 0.25605 C
H4 -0.21230 -0.29095 0.29500 H
C6 -0.01630 -0.23670 0.46155 C
H5 -0.03300 -0.33000 0.48695 H
H6 -0.12960 -0.18705 0.48520 H
H7 0.10880 -0.23895 0.50095 H
